data_7044369
loop_
_publ_author_name
'Hau, Sam Chunkit'
'Mak, Thomas C. W.'

_publ_section_title
;
 Assembly of high-symmetry silver(I) alkyl-1,3-diynyl cluster complexes
 via core transformation
;
_journal_name_full 'Dalton Trans.'
_journal_paper_doi 10.1039/C7DT03406G
_journal_year 2017
_chemical_formula_moiety '2(C112 H80 Ag4 P4), 3(C2 H3 N)'
_chemical_formula_sum 'C230 H169 Ag8 N3 P8'
_chemical_formula_weight 4085.39
_chemical_name_systematic
;
 ? 
;
_space_group_crystal_system monoclinic
_space_group_IT_number 14
_space_group_name_Hall '-P 2yn'
_space_group_name_H-M_alt 'P 1 21/n 1'
_symmetry_space_group_name_Hall '-P 2yn'
_symmetry_space_group_name_H-M 'P 1 21/n 1'
_atom_sites_solution_hydrogens geom
_audit_creation_date 2017-09-25
_audit_creation_method
;
Olex2 1.2
(compiled 2017.08.10 svn.r3458 for OlexSys, GUI svn.r5381)
;
_audit_update_record
;
2017-09-25 deposited with the CCDC.
2017-09-29 downloaded from the CCDC.
;
_cell_angle_alpha 90
_cell_angle_beta 102.0690(10)
_cell_angle_gamma 90
_cell_formula_units_Z 2
_cell_length_a 16.3046(11)
_cell_length_b 34.222(2)
_cell_length_c 17.6558(11)
_cell_measurement_reflns_used 9835
_cell_measurement_temperature 173(2)
_cell_measurement_theta_max 27.943
_cell_measurement_theta_min 2.362
_cell_volume 9633.8(10)
_computing_cell_refinement 'SAINT v7.34A (Bruker, 200?)'
_computing_data_collection APEX2(Bruker,2003)
_computing_data_reduction 'SAINT v7.34A (Bruker, 200?)'
_computing_molecular_graphics 'Olex2 (Dolomanov et al., 2009)'
_computing_publication_material 'Olex2 (Dolomanov et al., 2009)'
_computing_structure_refinement 'ShelXL (Sheldrick, 2015)'
_computing_structure_solution 'SHELXS-97 (Sheldrick, 1997)'
_diffrn_ambient_temperature 173.15
_diffrn_measured_fraction_theta_full 1.000
_diffrn_measured_fraction_theta_max 1.000
_diffrn_measurement_device_type 'Bruker APEX-II CCD'
_diffrn_measurement_method '\f and \w scans'
_diffrn_radiation_monochromator graphite
_diffrn_radiation_type MoK\a
_diffrn_radiation_wavelength 0.71073
_diffrn_reflns_av_R_equivalents 0.1147
_diffrn_reflns_av_unetI/netI 0.0519
_diffrn_reflns_Laue_measured_fraction_full 1.000
_diffrn_reflns_Laue_measured_fraction_max 1.000
_diffrn_reflns_limit_h_max 19
_diffrn_reflns_limit_h_min -19
_diffrn_reflns_limit_k_max 41
_diffrn_reflns_limit_k_min -41
_diffrn_reflns_limit_l_max 21
_diffrn_reflns_limit_l_min -21
_diffrn_reflns_number 173520
_diffrn_reflns_point_group_measured_fraction_full 1.000
_diffrn_reflns_point_group_measured_fraction_max 1.000
_diffrn_reflns_theta_full 25.242
_diffrn_reflns_theta_max 25.249
_diffrn_reflns_theta_min 1.321
_diffrn_standards_number 0
_exptl_absorpt_coefficient_mu 0.917
_exptl_absorpt_correction_T_max 0.6082
_exptl_absorpt_correction_T_min 0.5028
_exptl_absorpt_correction_type multi-scan
_exptl_absorpt_process_details
'SADABS-2008/1 (Bruker,2008) was used for absorption correction. wR2(int) was 0.1556 before and 0.1362 after correction. The Ratio of minimum to maximum transmission is 0.8267. The \l/2 correction factor is 0.0015.'
_exptl_crystal_colour 'clear light colourless'
_exptl_crystal_colour_lustre clear
_exptl_crystal_colour_modifier light
_exptl_crystal_colour_primary colourless
_exptl_crystal_density_diffrn 1.408
_exptl_crystal_density_method 'not measured'
_exptl_crystal_description block
_exptl_crystal_F_000 4132
_exptl_crystal_size_max 0.5
_exptl_crystal_size_mid 0.4
_exptl_crystal_size_min 0.3
_refine_diff_density_max 1.216
_refine_diff_density_min -0.902
_refine_diff_density_rms 0.121
_refine_ls_extinction_method none
_refine_ls_goodness_of_fit_ref 1.128
_refine_ls_hydrogen_treatment constr
_refine_ls_matrix_type full
_refine_ls_number_parameters 1146
_refine_ls_number_reflns 17458
_refine_ls_number_restraints 14
_refine_ls_restrained_S_all 1.128
_refine_ls_R_factor_all 0.0711
_refine_ls_R_factor_gt 0.0536
_refine_ls_shift/su_max 0.001
_refine_ls_shift/su_mean 0.000
_refine_ls_structure_factor_coef Fsqd
_refine_ls_weighting_details 'w=1/[\s^2^(Fo^2^)+(0.0733P)^2^+16.5707P] where P=(Fo^2^+2Fc^2^)/3'
_refine_ls_weighting_scheme calc
_refine_ls_wR_factor_gt 0.1347
_refine_ls_wR_factor_ref 0.1493
_reflns_Friedel_coverage 0.000
_reflns_number_gt 14051
_reflns_number_total 17458
_reflns_threshold_expression 'I > 2\s(I)'
_cod_data_source_file c7dt03406g2.cif
_cod_data_source_block 8
_cod_original_cell_volume 9633.8(11)
_cod_database_code 7044369
_shelx_shelxl_version_number 2014/7
_shelx_space_group_comment
;
The symmetry employed for this shelxl refinement is uniquely defined
by the following loop, which should always be used as a source of
symmetry information in preference to the above space-group names.
They are only intended as comments.
;
_shelx_estimated_absorpt_t_max 0.770
_shelx_estimated_absorpt_t_min 0.657
_olex2_refinement_description
;
1. Fixed Uiso
 At 1.2 times of:
  All C(H) groups
 At 1.5 times of:
  All C(H,H,H) groups
2. Restrained distances
 C115-C116
 1.43 with sigma of 0.01
 C11-C12
 1.2 with sigma of 0.01
3. Uiso/Uaniso restraints and constraints
Uanis(C11) \\sim Ueq, Uanis(C12) \\sim Ueq: with sigma of 0.01 and sigma for
terminal atoms of 0.02
4. Others
 Fixed Sof: Ag4(0.9) Ag4'(0.1) C115(0.5) C116(0.5) H11D(0.5) H11E(0.5)
 H11F(0.5) N2(0.5)
5.a Aromatic/amide H refined with riding coordinates:
 C6(H6), C7(H7), C8(H8), C9(H9), C10(H10), C16(H16), C17(H17), C18(H18),
 C19(H19), C20(H20), C26(H26), C27(H27), C28(H28), C29(H29), C30(H30), C36(H36),
  C37(H37), C38(H38), C39(H39), C40(H40), C42(H42), C43(H43), C44(H44),
 C45(H45), C46(H46), C48(H48), C49(H49), C50(H50), C51(H51), C52(H52), C54(H54),
  C55(H55), C56(H56), C57(H57), C58(H58), C60(H60), C61(H61), C62(H62),
 C63(H63), C64(H64), C66(H66), C67(H67), C68(H68), C69(H69), C70(H70), C72(H72),
  C73(H73), C74(H74), C75(H75), C76(H76), C78(H78), C79(H79), C80(H80),
 C81(H81), C82(H82), C84(H84), C85(H85), C86(H86), C87(H87), C88(H88), C90(H90),
  C91(H91), C92(H92), C93(H93), C94(H94), C96(H96), C97(H97), C98(H98),
 C99(H99), C100(H100), C102(H102), C103(H103), C104(H104), C105(H105),
 C106(H106), C108(H108), C109(H109), C110(H110), C111(H111), C112(H112)
5.b Idealised Me refined as rotating group:
 C114(H11A,H11B,H11C), C116(H11D,H11E,H11F)
;
_olex2_submission_special_instructions 'No special instructions were received'

loop_
_space_group_symop_operation_xyz
'x, y, z'
'-x+1/2, y+1/2, -z+1/2'
'-x, -y, -z'
'x-1/2, -y-1/2, z-1/2'

loop_
_atom_site_label
_atom_site_type_symbol
_atom_site_fract_x
_atom_site_fract_y
_atom_site_fract_z
_atom_site_U_iso_or_equiv
_atom_site_adp_type
_atom_site_occupancy
_atom_site_site_symmetry_order
_atom_site_calc_flag
_atom_site_refinement_flags_posn
_atom_site_refinement_flags_adp
_atom_site_refinement_flags_occupancy
Ag1 Ag 0.80054(2) 0.37171(2) 1.29280(2) 0.03269(11) Uani 1 1 d . . .
Ag2 Ag 0.82663(2) 0.39841(2) 1.13248(2) 0.03310(11) Uani 1 1 d . . .
Ag3 Ag 0.81927(2) 0.35394(2) 0.98724(2) 0.02960(10) Uani 1 1 d . . .
Ag4 Ag 0.78451(4) 0.31528(2) 1.12847(4) 0.04702(15) Uani 0.9 1 d . . P
Ag4' Ag 0.8296(5) 0.31576(16) 1.1673(4) 0.0602(15) Uani 0.1 1 d . . P
P1 P 0.69688(8) 0.32768(4) 1.33515(7) 0.0310(3) Uani 1 1 d . . .
P2 P 0.88758(8) 0.42052(4) 1.37850(7) 0.0293(3) Uani 1 1 d . . .
P3 P 0.74767(8) 0.40608(3) 0.89877(7) 0.0310(3) Uani 1 1 d . . .
P4 P 0.90916(8) 0.30348(3) 0.94282(7) 0.0275(3) Uani 1 1 d . . .
C1 C 0.7257(3) 0.41148(15) 1.1809(3) 0.0352(11) Uani 1 1 d . . .
C2 C 0.6622(3) 0.42275(14) 1.1983(3) 0.0333(11) Uani 1 1 d . . .
C3 C 0.5904(3) 0.43559(15) 1.2214(3) 0.0386(12) Uani 1 1 d . . .
C4 C 0.5307(3) 0.44742(16) 1.2436(3) 0.0436(13) Uani 1 1 d . . .
C5 C 0.4599(4) 0.46062(17) 1.2727(4) 0.0511(15) Uani 1 1 d . . .
C6 C 0.4713(5) 0.4823(2) 1.3381(4) 0.073(2) Uani 1 1 d . . .
H6 H 0.5262 0.4896 1.3642 0.088 Uiso 1 1 calc R . .
C7 C 0.4006(8) 0.4940(3) 1.3675(6) 0.108(4) Uani 1 1 d . . .
H7 H 0.4074 0.5100 1.4124 0.130 Uiso 1 1 calc R . .
C8 C 0.3214(7) 0.4818(4) 1.3298(7) 0.110(4) Uani 1 1 d . . .
H8 H 0.2738 0.4886 1.3502 0.132 Uiso 1 1 calc R . .
C9 C 0.3118(6) 0.4606(4) 1.2653(7) 0.111(4) Uani 1 1 d . . .
H9 H 0.2572 0.4525 1.2400 0.133 Uiso 1 1 calc R . .
C10 C 0.3795(4) 0.4503(2) 1.2349(5) 0.076(2) Uani 1 1 d . . .
H10 H 0.3712 0.4361 1.1878 0.091 Uiso 1 1 calc R . .
C11 C 0.8708(5) 0.31771(18) 1.2322(4) 0.0593(17) Uani 1 1 d D U .
C12 C 0.9325(4) 0.32111(17) 1.2826(4) 0.0500(15) Uani 1 1 d D U .
C13 C 1.0050(5) 0.32307(17) 1.3370(4) 0.0569(17) Uani 1 1 d . . .
C14 C 1.0704(5) 0.32509(19) 1.3833(4) 0.0583(16) Uani 1 1 d . . .
C15 C 1.1495(5) 0.3280(2) 1.4349(5) 0.076(2) Uani 1 1 d . . .
C16 C 1.1805(7) 0.2975(3) 1.4853(5) 0.103(3) Uani 1 1 d . . .
H16 H 1.1456 0.2757 1.4894 0.123 Uiso 1 1 calc R . .
C17 C 1.2592(10) 0.2984(4) 1.5284(7) 0.148(6) Uani 1 1 d . . .
H17 H 1.2816 0.2764 1.5585 0.178 Uiso 1 1 calc R . .
C18 C 1.3060(8) 0.3312(6) 1.5284(9) 0.157(7) Uani 1 1 d . . .
H18 H 1.3602 0.3324 1.5611 0.189 Uiso 1 1 calc R . .
C19 C 1.2760(8) 0.3635(5) 1.4809(10) 0.151(6) Uani 1 1 d . . .
H19 H 1.3089 0.3864 1.4812 0.181 Uiso 1 1 calc R . .
C20 C 1.1982(6) 0.3605(3) 1.4346(7) 0.106(3) Uani 1 1 d . . .
H20 H 1.1772 0.3816 1.4012 0.127 Uiso 1 1 calc R . .
C21 C 0.9301(3) 0.38863(13) 1.0858(3) 0.0323(11) Uani 1 1 d . . .
C22 C 1.0032(3) 0.38500(14) 1.0827(3) 0.0347(11) Uani 1 1 d . . .
C23 C 1.0866(3) 0.38054(15) 1.0820(3) 0.0387(12) Uani 1 1 d . . .
C24 C 1.1608(4) 0.37709(16) 1.0833(4) 0.0470(14) Uani 1 1 d . . .
C25 C 1.2483(3) 0.37453(16) 1.0821(4) 0.0481(14) Uani 1 1 d . . .
C26 C 1.3059(4) 0.36021(18) 1.1449(4) 0.0621(18) Uani 1 1 d . . .
H26 H 1.2874 0.3516 1.1897 0.075 Uiso 1 1 calc R . .
C27 C 1.3896(4) 0.3583(2) 1.1430(5) 0.078(2) Uani 1 1 d . . .
H27 H 1.4285 0.3485 1.1866 0.094 Uiso 1 1 calc R . .
C28 C 1.4176(4) 0.3705(2) 1.0791(6) 0.079(2) Uani 1 1 d . . .
H28 H 1.4756 0.3693 1.0786 0.094 Uiso 1 1 calc R . .
C29 C 1.3622(4) 0.3844(2) 1.0163(5) 0.073(2) Uani 1 1 d . . .
H29 H 1.3816 0.3926 0.9717 0.088 Uiso 1 1 calc R . .
C30 C 1.2770(4) 0.3868(2) 1.0174(4) 0.0608(17) Uani 1 1 d . . .
H30 H 1.2385 0.3968 0.9737 0.073 Uiso 1 1 calc R . .
C31 C 0.7041(5) 0.31630(18) 1.0237(4) 0.0581(17) Uani 1 1 d . . .
C32 C 0.6399(5) 0.31774(19) 0.9712(4) 0.0598(18) Uani 1 1 d . . .
C33 C 0.5671(5) 0.3190(2) 0.9169(4) 0.0611(18) Uani 1 1 d . . .
C34 C 0.5032(6) 0.3205(2) 0.8695(5) 0.069(2) Uani 1 1 d . . .
C35 C 0.4258(5) 0.3232(2) 0.8170(4) 0.0666(19) Uani 1 1 d . . .
C36 C 0.3833(6) 0.3583(2) 0.8023(5) 0.080(2) Uani 1 1 d . . .
H36 H 0.4068 0.3814 0.8277 0.096 Uiso 1 1 calc R . .
C37 C 0.3069(6) 0.3599(3) 0.7508(6) 0.090(3) Uani 1 1 d . . .
H37 H 0.2781 0.3841 0.7398 0.108 Uiso 1 1 calc R . .
C38 C 0.2735(6) 0.3261(3) 0.7160(6) 0.095(3) Uani 1 1 d . . .
H38 H 0.2205 0.3268 0.6812 0.114 Uiso 1 1 calc R . .
C39 C 0.3154(6) 0.2912(3) 0.7307(5) 0.088(2) Uani 1 1 d . . .
H39 H 0.2909 0.2680 0.7061 0.105 Uiso 1 1 calc R . .
C40 C 0.3910(5) 0.2894(2) 0.7796(4) 0.070(2) Uani 1 1 d . . .
H40 H 0.4202 0.2653 0.7885 0.083 Uiso 1 1 calc R . .
C41 C 0.6145(3) 0.35272(15) 1.3712(3) 0.0378(12) Uani 1 1 d . . .
C42 C 0.6377(4) 0.38527(17) 1.4175(4) 0.0528(15) Uani 1 1 d . . .
H42 H 0.6943 0.3940 1.4284 0.063 Uiso 1 1 calc R . .
C43 C 0.5771(5) 0.4052(2) 1.4481(4) 0.069(2) Uani 1 1 d . . .
H43 H 0.5922 0.4277 1.4794 0.083 Uiso 1 1 calc R . .
C44 C 0.4959(5) 0.3922(2) 1.4330(4) 0.071(2) Uani 1 1 d . . .
H44 H 0.4555 0.4055 1.4552 0.085 Uiso 1 1 calc R . .
C45 C 0.4718(4) 0.3606(2) 1.3868(4) 0.0603(18) Uani 1 1 d . . .
H45 H 0.4148 0.3526 1.3753 0.072 Uiso 1 1 calc R . .
C46 C 0.5320(4) 0.34018(18) 1.3563(3) 0.0469(14) Uani 1 1 d . . .
H46 H 0.5161 0.3176 1.3252 0.056 Uiso 1 1 calc R . .
C47 C 0.6386(3) 0.29508(14) 1.2612(3) 0.0311(10) Uani 1 1 d . . .
C48 C 0.6258(4) 0.25622(16) 1.2742(3) 0.0435(13) Uani 1 1 d . . .
H48 H 0.6486 0.2451 1.3234 0.052 Uiso 1 1 calc R . .
C49 C 0.5796(4) 0.23312(16) 1.2158(4) 0.0492(14) Uani 1 1 d . . .
H49 H 0.5708 0.2063 1.2255 0.059 Uiso 1 1 calc R . .
C50 C 0.5466(3) 0.24867(17) 1.1444(3) 0.0463(13) Uani 1 1 d . . .
H50 H 0.5153 0.2328 1.1045 0.056 Uiso 1 1 calc R . .
C51 C 0.5596(3) 0.28794(16) 1.1311(3) 0.0414(12) Uani 1 1 d . . .
H51 H 0.5364 0.2990 1.0820 0.050 Uiso 1 1 calc R . .
C52 C 0.6059(3) 0.31096(15) 1.1885(3) 0.0356(11) Uani 1 1 d . . .
H52 H 0.6155 0.3377 1.1786 0.043 Uiso 1 1 calc R . .
C53 C 0.7413(3) 0.29433(14) 1.4133(3) 0.0333(11) Uani 1 1 d . . .
C54 C 0.8150(4) 0.27457(17) 1.4091(3) 0.0464(13) Uani 1 1 d . . .
H54 H 0.8422 0.2802 1.3677 0.056 Uiso 1 1 calc R . .
C55 C 0.8494(4) 0.24702(19) 1.4635(4) 0.0547(15) Uani 1 1 d . . .
H55 H 0.8991 0.2336 1.4590 0.066 Uiso 1 1 calc R . .
C56 C 0.8114(4) 0.23917(19) 1.5242(3) 0.0544(16) Uani 1 1 d . . .
H56 H 0.8346 0.2201 1.5617 0.065 Uiso 1 1 calc R . .
C57 C 0.7399(4) 0.25893(19) 1.5305(3) 0.0538(15) Uani 1 1 d . . .
H57 H 0.7141 0.2537 1.5730 0.065 Uiso 1 1 calc R . .
C58 C 0.7049(4) 0.28647(16) 1.4757(3) 0.0412(12) Uani 1 1 d . . .
H58 H 0.6555 0.3000 1.4809 0.049 Uiso 1 1 calc R . .
C59 C 0.8276(3) 0.45844(15) 1.4148(3) 0.0347(11) Uani 1 1 d . . .
C60 C 0.7635(4) 0.47617(18) 1.3633(4) 0.0531(15) Uani 1 1 d . . .
H60 H 0.7497 0.4674 1.3111 0.064 Uiso 1 1 calc R . .
C61 C 0.7188(4) 0.5067(2) 1.3865(4) 0.067(2) Uani 1 1 d . . .
H61 H 0.6747 0.5187 1.3504 0.080 Uiso 1 1 calc R . .
C62 C 0.7385(4) 0.5195(2) 1.4621(4) 0.0656(19) Uani 1 1 d . . .
H62 H 0.7068 0.5399 1.4788 0.079 Uiso 1 1 calc R . .
C63 C 0.8034(4) 0.5030(2) 1.5127(4) 0.0598(17) Uani 1 1 d . . .
H63 H 0.8186 0.5128 1.5641 0.072 Uiso 1 1 calc R . .
C64 C 0.8471(4) 0.47232(18) 1.4907(3) 0.0495(14) Uani 1 1 d . . .
H64 H 0.8910 0.4604 1.5274 0.059 Uiso 1 1 calc R . .
C65 C 0.9529(3) 0.40081(14) 1.4669(3) 0.0355(11) Uani 1 1 d . . .
C66 C 1.0308(4) 0.41597(19) 1.5000(3) 0.0474(14) Uani 1 1 d . . .
H66 H 1.0537 0.4367 1.4753 0.057 Uiso 1 1 calc R . .
C67 C 1.0753(4) 0.4008(2) 1.5692(4) 0.0639(19) Uani 1 1 d . . .
H67 H 1.1293 0.4109 1.5914 0.077 Uiso 1 1 calc R . .
C68 C 1.0419(5) 0.3715(2) 1.6057(4) 0.067(2) Uani 1 1 d . . .
H68 H 1.0720 0.3618 1.6540 0.080 Uiso 1 1 calc R . .
C69 C 0.9649(5) 0.3561(2) 1.5729(4) 0.0652(19) Uani 1 1 d . . .
H69 H 0.9424 0.3354 1.5980 0.078 Uiso 1 1 calc R . .
C70 C 0.9203(4) 0.37052(17) 1.5036(3) 0.0493(14) Uani 1 1 d . . .
H70 H 0.8671 0.3597 1.4810 0.059 Uiso 1 1 calc R . .
C71 C 0.9607(3) 0.44911(14) 1.3355(3) 0.0319(10) Uani 1 1 d . . .
C72 C 1.0063(3) 0.43001(16) 1.2893(3) 0.0389(12) Uani 1 1 d . . .
H72 H 0.9974 0.4029 1.2793 0.047 Uiso 1 1 calc R . .
C73 C 1.0645(4) 0.44955(18) 1.2572(3) 0.0489(14) Uani 1 1 d . . .
H73 H 1.0963 0.4359 1.2264 0.059 Uiso 1 1 calc R . .
C74 C 1.0766(4) 0.48916(19) 1.2700(3) 0.0507(15) Uani 1 1 d . . .
H74 H 1.1167 0.5028 1.2480 0.061 Uiso 1 1 calc R . .
C75 C 1.0309(4) 0.50870(17) 1.3144(3) 0.0486(14) Uani 1 1 d . . .
H75 H 1.0389 0.5360 1.3224 0.058 Uiso 1 1 calc R . .
C76 C 0.9729(3) 0.48909(15) 1.3481(3) 0.0403(12) Uani 1 1 d . . .
H76 H 0.9418 0.5029 1.3795 0.048 Uiso 1 1 calc R . .
C77 C 0.7419(3) 0.39309(13) 0.7978(3) 0.0328(11) Uani 1 1 d . . .
C78 C 0.7539(4) 0.41946(17) 0.7418(3) 0.0535(15) Uani 1 1 d . . .
H78 H 0.7617 0.4464 0.7543 0.064 Uiso 1 1 calc R . .
C79 C 0.7545(5) 0.4066(2) 0.6670(4) 0.070(2) Uani 1 1 d . . .
H79 H 0.7608 0.4250 0.6283 0.084 Uiso 1 1 calc R . .
C80 C 0.7461(4) 0.3676(2) 0.6487(4) 0.0617(18) Uani 1 1 d . . .
H80 H 0.7491 0.3589 0.5983 0.074 Uiso 1 1 calc R . .
C81 C 0.7334(4) 0.34126(17) 0.7039(3) 0.0489(14) Uani 1 1 d . . .
H81 H 0.7260 0.3144 0.6910 0.059 Uiso 1 1 calc R . .
C82 C 0.7312(3) 0.35354(14) 0.7777(3) 0.0379(12) Uani 1 1 d . . .
H82 H 0.7224 0.3350 0.8153 0.045 Uiso 1 1 calc R . .
C83 C 0.6440(3) 0.42376(14) 0.9048(3) 0.0371(11) Uani 1 1 d . . .
C84 C 0.5905(4) 0.44179(16) 0.8444(3) 0.0457(13) Uani 1 1 d . . .
H84 H 0.6053 0.4432 0.7952 0.055 Uiso 1 1 calc R . .
C85 C 0.5152(4) 0.45803(17) 0.8539(4) 0.0556(16) Uani 1 1 d . . .
H85 H 0.4782 0.4699 0.8114 0.067 Uiso 1 1 calc R . .
C86 C 0.4952(4) 0.45659(18) 0.9258(4) 0.0578(17) Uani 1 1 d . . .
H86 H 0.4442 0.4679 0.9331 0.069 Uiso 1 1 calc R . .
C87 C 0.5480(4) 0.43889(19) 0.9871(4) 0.0556(16) Uani 1 1 d . . .
H87 H 0.5338 0.4382 1.0366 0.067 Uiso 1 1 calc R . .
C88 C 0.6220(3) 0.42205(16) 0.9763(3) 0.0434(13) Uani 1 1 d . . .
H88 H 0.6579 0.4092 1.0183 0.052 Uiso 1 1 calc R . .
C89 C 0.8099(4) 0.45058(15) 0.9079(3) 0.0385(12) Uani 1 1 d . . .
C90 C 0.8943(4) 0.44660(17) 0.9120(3) 0.0467(14) Uani 1 1 d . . .
H90 H 0.9178 0.4213 0.9106 0.056 Uiso 1 1 calc R . .
C91 C 0.9454(5) 0.4792(2) 0.9180(4) 0.0609(18) Uani 1 1 d . . .
H91 H 1.0037 0.4761 0.9200 0.073 Uiso 1 1 calc R . .
C92 C 0.9129(6) 0.5154(2) 0.9212(4) 0.073(2) Uani 1 1 d . . .
H92 H 0.9482 0.5377 0.9254 0.088 Uiso 1 1 calc R . .
C93 C 0.8288(6) 0.51959(19) 0.9184(5) 0.078(2) Uani 1 1 d . . .
H93 H 0.8059 0.5450 0.9207 0.093 Uiso 1 1 calc R . .
C94 C 0.7770(5) 0.48744(16) 0.9124(4) 0.0591(17) Uani 1 1 d . . .
H94 H 0.7189 0.4906 0.9112 0.071 Uiso 1 1 calc R . .
C95 C 0.9612(3) 0.26994(14) 1.0173(3) 0.0305(10) Uani 1 1 d . . .
C96 C 0.9833(3) 0.28369(15) 1.0930(3) 0.0349(11) Uani 1 1 d . . .
H96 H 0.9698 0.3098 1.1044 0.042 Uiso 1 1 calc R . .
C97 C 1.0246(3) 0.25967(16) 1.1518(3) 0.0416(12) Uani 1 1 d . . .
H97 H 1.0399 0.2693 1.2033 0.050 Uiso 1 1 calc R . .
C98 C 1.0435(4) 0.22209(17) 1.1358(3) 0.0465(14) Uani 1 1 d . . .
H98 H 1.0718 0.2056 1.1762 0.056 Uiso 1 1 calc R . .
C99 C 1.0218(4) 0.20802(16) 1.0614(3) 0.0476(14) Uani 1 1 d . . .
H99 H 1.0350 0.1818 1.0507 0.057 Uiso 1 1 calc R . .
C100 C 0.9807(4) 0.23175(15) 1.0019(3) 0.0409(12) Uani 1 1 d . . .
H100 H 0.9660 0.2219 0.9506 0.049 Uiso 1 1 calc R . .
C101 C 0.8552(3) 0.27177(14) 0.8654(3) 0.0318(10) Uani 1 1 d . . .
C102 C 0.8903(4) 0.25906(16) 0.8043(3) 0.0435(13) Uani 1 1 d . . .
H102 H 0.9462 0.2662 0.8024 0.052 Uiso 1 1 calc R . .
C103 C 0.8443(5) 0.23603(18) 0.7463(3) 0.0559(16) Uani 1 1 d . . .
H103 H 0.8689 0.2272 0.7052 0.067 Uiso 1 1 calc R . .
C104 C 0.7645(4) 0.22590(17) 0.7476(3) 0.0536(16) Uani 1 1 d . . .
H104 H 0.7327 0.2110 0.7063 0.064 Uiso 1 1 calc R . .
C105 C 0.7292(4) 0.23711(16) 0.8085(3) 0.0472(14) Uani 1 1 d . . .
H105 H 0.6739 0.2290 0.8103 0.057 Uiso 1 1 calc R . .
C106 C 0.7744(3) 0.26018(14) 0.8673(3) 0.0367(11) Uani 1 1 d . . .
H106 H 0.7497 0.2681 0.9090 0.044 Uiso 1 1 calc R . .
C107 C 0.9936(3) 0.32412(14) 0.9026(3) 0.0332(11) Uani 1 1 d . . .
C108 C 0.9722(4) 0.35331(16) 0.8466(3) 0.0445(13) Uani 1 1 d . . .
H108 H 0.9152 0.3609 0.8298 0.053 Uiso 1 1 calc R . .
C109 C 1.0330(4) 0.37094(19) 0.8159(4) 0.0529(15) Uani 1 1 d . . .
H109 H 1.0177 0.3911 0.7787 0.063 Uiso 1 1 calc R . .
C110 C 1.1156(4) 0.36008(19) 0.8376(4) 0.0564(16) Uani 1 1 d . . .
H110 H 1.1573 0.3726 0.8159 0.068 Uiso 1 1 calc R . .
C111 C 1.1372(4) 0.33054(19) 0.8919(4) 0.0528(15) Uani 1 1 d . . .
H111 H 1.1939 0.3222 0.9066 0.063 Uiso 1 1 calc R . .
C112 C 1.0762(3) 0.31309(16) 0.9248(3) 0.0406(12) Uani 1 1 d . . .
H112 H 1.0916 0.2933 0.9629 0.049 Uiso 1 1 calc R . .
C113 C 0.4730(5) 0.4083(3) 1.6352(5) 0.080(2) Uani 1 1 d . . .
C114 C 0.5203(6) 0.3787(3) 1.6820(5) 0.098(3) Uani 1 1 d . . .
H11A H 0.5730 0.3743 1.6649 0.147 Uiso 1 1 calc GR . .
H11B H 0.4878 0.3544 1.6768 0.147 Uiso 1 1 calc GR . .
H11C H 0.5325 0.3871 1.7362 0.147 Uiso 1 1 calc GR . .
C115 C 0.7792(10) 0.5314(3) 1.1630(9) 0.075(5) Uani 0.5 1 d D . P
C116 C 0.8357(7) 0.5036(3) 1.1438(7) 0.051(3) Uani 0.5 1 d D . P
H11D H 0.8933 0.5132 1.1604 0.076 Uiso 0.5 1 calc GR . P
H11E H 0.8233 0.4994 1.0877 0.076 Uiso 0.5 1 calc GR . P
H11F H 0.8297 0.4788 1.1701 0.076 Uiso 0.5 1 calc GR . P
N1 N 0.4385(8) 0.4310(3) 1.5977(7) 0.169(5) Uani 1 1 d . . .
N2 N 0.7370(15) 0.5498(5) 1.1822(13) 0.142(8) Uani 0.5 1 d . . P

loop_
_atom_site_aniso_label
_atom_site_aniso_U_11
_atom_site_aniso_U_22
_atom_site_aniso_U_33
_atom_site_aniso_U_23
_atom_site_aniso_U_13
_atom_site_aniso_U_12
Ag1 0.0384(2) 0.0290(2) 0.0329(2) -0.00275(15) 0.01222(16) -0.00772(15)
Ag2 0.0353(2) 0.0314(2) 0.0333(2) -0.00580(15) 0.00888(16) 0.00353(15)
Ag3 0.0358(2) 0.02460(18) 0.03052(19) -0.00071(14) 0.01167(15) 0.00424(14)
Ag4 0.0604(4) 0.0340(3) 0.0555(4) -0.0007(3) 0.0323(3) -0.0047(3)
Ag4' 0.094(5) 0.045(3) 0.053(4) 0.005(3) 0.041(3) 0.010(3)
P1 0.0364(7) 0.0283(6) 0.0302(6) 0.0015(5) 0.0110(5) -0.0061(5)
P2 0.0324(6) 0.0293(6) 0.0272(6) -0.0023(5) 0.0085(5) -0.0034(5)
P3 0.0361(7) 0.0206(6) 0.0354(7) 0.0003(5) 0.0056(5) 0.0000(5)
P4 0.0320(6) 0.0252(6) 0.0259(6) -0.0036(5) 0.0074(5) 0.0046(5)
C1 0.037(3) 0.035(3) 0.032(3) -0.006(2) 0.003(2) 0.007(2)
C2 0.037(3) 0.032(3) 0.028(2) 0.000(2) 0.002(2) 0.002(2)
C3 0.043(3) 0.035(3) 0.039(3) 0.001(2) 0.009(2) 0.001(2)
C4 0.038(3) 0.042(3) 0.053(3) 0.010(3) 0.014(3) 0.007(2)
C5 0.055(4) 0.041(3) 0.067(4) 0.022(3) 0.034(3) 0.021(3)
C6 0.084(5) 0.074(5) 0.070(5) 0.006(4) 0.036(4) 0.029(4)
C7 0.143(10) 0.115(8) 0.083(6) 0.025(6) 0.063(7) 0.065(7)
C8 0.079(7) 0.151(10) 0.119(8) 0.051(7) 0.062(6) 0.061(7)
C9 0.065(6) 0.142(9) 0.141(10) 0.042(8) 0.059(6) 0.029(6)
C10 0.051(4) 0.089(6) 0.092(6) 0.016(4) 0.025(4) 0.006(4)
C11 0.076(4) 0.042(3) 0.073(5) 0.009(3) 0.046(4) 0.006(3)
C12 0.064(4) 0.037(3) 0.058(4) -0.001(3) 0.035(3) 0.004(3)
C13 0.076(5) 0.032(3) 0.076(5) -0.008(3) 0.044(4) 0.004(3)
C14 0.060(4) 0.051(4) 0.069(4) -0.013(3) 0.026(4) 0.004(3)
C15 0.076(5) 0.067(5) 0.087(6) -0.028(4) 0.026(4) 0.020(4)
C16 0.126(8) 0.105(7) 0.067(5) -0.030(5) -0.003(5) 0.041(6)
C17 0.171(13) 0.130(11) 0.109(9) -0.052(8) -0.049(9) 0.071(10)
C18 0.099(9) 0.207(17) 0.150(12) -0.111(13) -0.010(8) 0.057(11)
C19 0.091(9) 0.153(12) 0.206(15) -0.095(12) 0.024(9) 0.018(8)
C20 0.067(6) 0.113(8) 0.140(9) -0.040(7) 0.029(6) 0.009(5)
C21 0.039(3) 0.025(2) 0.033(3) -0.0013(19) 0.008(2) -0.004(2)
C22 0.041(3) 0.027(2) 0.036(3) -0.006(2) 0.011(2) -0.008(2)
C23 0.040(3) 0.029(3) 0.051(3) -0.007(2) 0.017(2) -0.007(2)
C24 0.042(3) 0.033(3) 0.068(4) -0.008(3) 0.017(3) -0.006(2)
C25 0.034(3) 0.033(3) 0.080(4) -0.006(3) 0.017(3) -0.008(2)
C26 0.052(4) 0.047(4) 0.088(5) 0.017(3) 0.016(4) -0.004(3)
C27 0.048(4) 0.063(5) 0.116(7) 0.028(4) 0.002(4) 0.005(3)
C28 0.040(4) 0.063(5) 0.137(8) 0.011(5) 0.025(5) -0.003(3)
C29 0.051(4) 0.084(5) 0.092(6) -0.004(4) 0.034(4) -0.019(4)
C30 0.046(4) 0.066(4) 0.072(4) -0.006(3) 0.017(3) -0.009(3)
C31 0.070(4) 0.043(3) 0.075(5) -0.013(3) 0.046(4) -0.016(3)
C32 0.077(5) 0.049(4) 0.067(5) -0.011(3) 0.047(4) -0.018(3)
C33 0.084(5) 0.054(4) 0.055(4) -0.009(3) 0.039(4) -0.018(4)
C34 0.094(6) 0.057(4) 0.065(5) -0.002(4) 0.035(5) -0.022(4)
C35 0.081(5) 0.064(5) 0.063(4) -0.006(3) 0.033(4) -0.014(4)
C36 0.111(7) 0.047(4) 0.099(6) -0.015(4) 0.061(6) -0.007(4)
C37 0.094(7) 0.069(5) 0.119(8) 0.000(5) 0.051(6) 0.014(5)
C38 0.081(6) 0.097(7) 0.115(8) -0.015(6) 0.035(5) 0.008(5)
C39 0.095(7) 0.077(6) 0.096(6) -0.016(5) 0.030(5) -0.009(5)
C40 0.094(6) 0.045(4) 0.079(5) -0.002(3) 0.039(5) -0.013(4)
C41 0.048(3) 0.033(3) 0.037(3) 0.007(2) 0.019(2) 0.000(2)
C42 0.065(4) 0.043(3) 0.056(4) -0.003(3) 0.026(3) 0.001(3)
C43 0.096(6) 0.053(4) 0.068(5) -0.011(3) 0.037(4) 0.010(4)
C44 0.091(6) 0.061(4) 0.075(5) 0.018(4) 0.049(4) 0.030(4)
C45 0.059(4) 0.061(4) 0.070(4) 0.023(3) 0.034(3) 0.011(3)
C46 0.048(3) 0.051(3) 0.046(3) 0.014(3) 0.021(3) 0.005(3)
C47 0.028(2) 0.033(3) 0.035(3) 0.002(2) 0.013(2) -0.005(2)
C48 0.051(3) 0.040(3) 0.037(3) 0.005(2) 0.003(2) -0.013(2)
C49 0.053(3) 0.028(3) 0.062(4) -0.002(3) 0.003(3) -0.013(2)
C50 0.041(3) 0.052(3) 0.046(3) -0.004(3) 0.009(3) -0.011(3)
C51 0.038(3) 0.048(3) 0.038(3) 0.005(2) 0.008(2) -0.008(2)
C52 0.034(3) 0.033(3) 0.040(3) 0.001(2) 0.009(2) -0.006(2)
C53 0.041(3) 0.030(2) 0.029(2) -0.001(2) 0.007(2) -0.008(2)
C54 0.051(3) 0.048(3) 0.043(3) 0.010(3) 0.017(3) 0.011(3)
C55 0.055(4) 0.058(4) 0.051(4) 0.007(3) 0.011(3) 0.015(3)
C56 0.073(4) 0.053(4) 0.032(3) 0.005(3) 0.002(3) 0.001(3)
C57 0.068(4) 0.061(4) 0.032(3) 0.012(3) 0.010(3) -0.001(3)
C58 0.045(3) 0.046(3) 0.033(3) 0.003(2) 0.011(2) -0.001(2)
C59 0.032(3) 0.037(3) 0.036(3) -0.005(2) 0.009(2) -0.004(2)
C60 0.052(4) 0.051(4) 0.051(3) -0.021(3) -0.002(3) 0.011(3)
C61 0.053(4) 0.069(4) 0.070(4) -0.019(4) -0.008(3) 0.026(3)
C62 0.061(4) 0.066(4) 0.071(5) -0.021(4) 0.017(4) 0.019(3)
C63 0.058(4) 0.075(5) 0.048(3) -0.025(3) 0.013(3) 0.011(3)
C64 0.050(3) 0.060(4) 0.041(3) -0.012(3) 0.016(3) 0.006(3)
C65 0.045(3) 0.033(3) 0.029(3) -0.001(2) 0.011(2) 0.007(2)
C66 0.045(3) 0.060(4) 0.036(3) 0.003(3) 0.006(3) 0.002(3)
C67 0.051(4) 0.094(5) 0.042(3) 0.001(3) -0.002(3) 0.014(4)
C68 0.081(5) 0.080(5) 0.039(3) 0.015(3) 0.011(3) 0.033(4)
C69 0.089(5) 0.055(4) 0.057(4) 0.024(3) 0.028(4) 0.014(4)
C70 0.057(4) 0.044(3) 0.047(3) 0.009(3) 0.013(3) -0.001(3)
C71 0.032(3) 0.037(3) 0.027(2) -0.002(2) 0.005(2) -0.006(2)
C72 0.040(3) 0.039(3) 0.040(3) -0.007(2) 0.013(2) -0.007(2)
C73 0.046(3) 0.057(4) 0.049(3) -0.009(3) 0.022(3) -0.014(3)
C74 0.046(3) 0.072(4) 0.035(3) 0.002(3) 0.011(3) -0.026(3)
C75 0.059(4) 0.039(3) 0.042(3) 0.004(2) 0.000(3) -0.019(3)
C76 0.048(3) 0.036(3) 0.038(3) -0.006(2) 0.013(2) -0.009(2)
C77 0.034(3) 0.025(2) 0.039(3) -0.002(2) 0.007(2) -0.0024(19)
C78 0.078(4) 0.039(3) 0.043(3) -0.001(3) 0.013(3) -0.015(3)
C79 0.105(6) 0.064(4) 0.044(4) -0.001(3) 0.023(4) -0.027(4)
C80 0.069(4) 0.077(5) 0.042(3) -0.017(3) 0.017(3) -0.013(4)
C81 0.054(4) 0.033(3) 0.055(4) -0.016(3) 0.000(3) 0.003(3)
C82 0.038(3) 0.026(3) 0.045(3) -0.006(2) -0.001(2) 0.001(2)
C83 0.043(3) 0.021(2) 0.047(3) 0.000(2) 0.009(2) -0.001(2)
C84 0.050(3) 0.036(3) 0.051(3) 0.009(2) 0.010(3) 0.009(2)
C85 0.049(4) 0.038(3) 0.077(5) 0.012(3) 0.007(3) 0.008(3)
C86 0.045(3) 0.046(3) 0.087(5) 0.005(3) 0.024(3) 0.010(3)
C87 0.052(4) 0.055(4) 0.064(4) -0.005(3) 0.023(3) 0.006(3)
C88 0.042(3) 0.042(3) 0.047(3) -0.001(2) 0.008(3) 0.003(2)
C89 0.052(3) 0.030(3) 0.032(3) -0.002(2) 0.006(2) -0.008(2)
C90 0.061(4) 0.041(3) 0.035(3) 0.001(2) 0.003(3) -0.014(3)
C91 0.067(4) 0.061(4) 0.049(4) 0.002(3) -0.001(3) -0.032(3)
C92 0.105(6) 0.054(4) 0.051(4) 0.004(3) -0.005(4) -0.048(4)
C93 0.107(7) 0.026(3) 0.092(6) -0.004(3) 0.003(5) -0.013(4)
C94 0.072(4) 0.026(3) 0.073(4) -0.005(3) -0.002(3) -0.003(3)
C95 0.034(3) 0.029(2) 0.029(2) 0.0001(19) 0.008(2) 0.009(2)
C96 0.037(3) 0.032(3) 0.035(3) -0.002(2) 0.006(2) 0.010(2)
C97 0.040(3) 0.050(3) 0.031(3) -0.005(2) 0.000(2) 0.011(2)
C98 0.047(3) 0.048(3) 0.044(3) 0.012(3) 0.009(3) 0.020(3)
C99 0.058(4) 0.036(3) 0.050(3) -0.001(2) 0.014(3) 0.019(3)
C100 0.056(3) 0.031(3) 0.037(3) -0.004(2) 0.013(3) 0.008(2)
C101 0.041(3) 0.027(2) 0.025(2) 0.0004(19) 0.003(2) 0.005(2)
C102 0.051(3) 0.045(3) 0.035(3) -0.010(2) 0.008(2) 0.005(3)
C103 0.079(5) 0.054(4) 0.035(3) -0.017(3) 0.012(3) 0.009(3)
C104 0.078(5) 0.039(3) 0.037(3) -0.012(2) -0.006(3) -0.002(3)
C105 0.056(4) 0.035(3) 0.047(3) 0.000(2) 0.003(3) -0.008(3)
C106 0.048(3) 0.028(3) 0.031(3) -0.003(2) 0.004(2) -0.005(2)
C107 0.039(3) 0.032(3) 0.031(3) -0.008(2) 0.012(2) -0.002(2)
C108 0.047(3) 0.047(3) 0.042(3) 0.004(2) 0.015(3) 0.004(3)
C109 0.064(4) 0.052(4) 0.049(3) 0.004(3) 0.026(3) 0.000(3)
C110 0.064(4) 0.058(4) 0.056(4) -0.010(3) 0.033(3) -0.016(3)
C111 0.042(3) 0.062(4) 0.057(4) -0.018(3) 0.016(3) -0.005(3)
C112 0.043(3) 0.041(3) 0.039(3) -0.008(2) 0.010(2) 0.004(2)
C113 0.064(5) 0.071(5) 0.102(6) -0.037(5) 0.007(4) 0.020(4)
C114 0.099(7) 0.095(7) 0.090(6) -0.012(5) -0.003(5) 0.008(5)
C115 0.114(13) 0.031(7) 0.098(11) 0.033(7) 0.063(10) 0.011(7)
C116 0.063(8) 0.029(6) 0.064(8) 0.001(5) 0.023(6) -0.001(5)
N1 0.197(12) 0.130(9) 0.157(10) -0.015(7) -0.019(8) 0.103(9)
N2 0.21(2) 0.089(12) 0.166(18) 0.008(12) 0.116(17) 0.061(14)

loop_
_atom_type_symbol
_atom_type_description
_atom_type_scat_dispersion_real
_atom_type_scat_dispersion_imag
_atom_type_scat_source
C C 0.0033 0.0016 'International Tables Vol C Tables 4.2.6.8 and 6.1.1.4'
H H 0.0000 0.0000 'International Tables Vol C Tables 4.2.6.8 and 6.1.1.4'
P P 0.1023 0.0942 'International Tables Vol C Tables 4.2.6.8 and 6.1.1.4'
Ag Ag -0.8971 1.1015 'International Tables Vol C Tables 4.2.6.8 and 6.1.1.4'
N N 0.0061 0.0033 'International Tables Vol C Tables 4.2.6.8 and 6.1.1.4'

loop_
_geom_angle_atom_site_label_1
_geom_angle_atom_site_label_2
_geom_angle_atom_site_label_3
_geom_angle
Ag4' Ag1 Ag2 56.33(10)
P1 Ag1 Ag2 133.30(3)
P1 Ag1 Ag4' 93.24(13)
P1 Ag1 C1 108.48(13)
P1 Ag1 C11 94.62(15)
P2 Ag1 Ag2 100.86(3)
P2 Ag1 Ag4' 135.24(16)
P2 Ag1 P1 124.02(4)
P2 Ag1 C1 103.72(12)
P2 Ag1 C11 119.81(18)
C1 Ag1 Ag2 41.54(12)
C1 Ag1 Ag4' 83.76(17)
C1 Ag1 C11 104.7(2)
C11 Ag1 Ag2 70.51(15)
C11 Ag1 Ag4' 22.6(2)
Ag3 Ag2 Ag1 130.781(16)
Ag4 Ag2 Ag1 69.978(16)
Ag4 Ag2 Ag3 60.821(16)
Ag4' Ag2 Ag1 61.00(11)
Ag4' Ag2 Ag3 71.18(13)
Ag4' Ag2 Ag4 17.67(17)
C1 Ag2 Ag1 53.66(14)
C1 Ag2 Ag3 125.49(14)
C1 Ag2 Ag4 91.00(14)
C1 Ag2 Ag4' 95.95(19)
C21 Ag2 Ag1 127.02(14)
C21 Ag2 Ag3 57.11(14)
C21 Ag2 Ag4 92.31(13)
C21 Ag2 Ag4' 87.00(18)
C21 Ag2 C1 176.6(2)
Ag2 Ag3 Ag4 58.945(15)
P3 Ag3 Ag2 95.94(3)
P3 Ag3 Ag4 134.07(3)
P3 Ag3 P4 121.79(4)
P3 Ag3 C21 105.58(11)
P4 Ag3 Ag2 135.02(3)
P4 Ag3 Ag4 100.53(3)
P4 Ag3 C21 99.14(12)
C21 Ag3 Ag2 43.05(11)
C21 Ag3 Ag4 82.32(11)
C31 Ag3 Ag2 86.44(15)
C31 Ag3 Ag4 42.52(19)
C31 Ag3 P3 104.73(19)
C31 Ag3 P4 104.45(15)
C31 Ag3 C21 122.6(2)
Ag2 Ag4 Ag3 60.234(15)
Ag4' Ag4 Ag2 79.2(4)
Ag4' Ag4 Ag3 111.3(4)
Ag4' Ag4 C11 11.7(4)
Ag4' Ag4 C31 165.5(4)
C11 Ag4 Ag2 80.00(17)
C11 Ag4 Ag3 120.72(17)
C31 Ag4 Ag2 96.25(17)
C31 Ag4 Ag3 55.23(16)
C31 Ag4 C11 175.7(2)
Ag2 Ag4' Ag1 62.66(11)
Ag4 Ag4' Ag1 110.0(4)
Ag4 Ag4' Ag2 83.1(4)
Ag4 Ag4' C11 159.6(7)
Ag4 Ag4' C12 170.2(5)
C11 Ag4' Ag1 54.0(4)
C11 Ag4' Ag2 97.4(4)
C11 Ag4' C12 11.1(4)
C12 Ag4' Ag1 60.9(2)
C12 Ag4' Ag2 94.9(3)
C41 P1 Ag1 114.65(17)
C41 P1 C47 103.1(2)
C41 P1 C53 103.7(2)
C47 P1 Ag1 116.02(15)
C53 P1 Ag1 114.80(17)
C53 P1 C47 103.0(2)
C59 P2 Ag1 114.36(17)
C59 P2 C65 102.9(2)
C59 P2 C71 102.1(2)
C65 P2 Ag1 115.36(17)
C65 P2 C71 103.8(2)
C71 P2 Ag1 116.49(16)
C77 P3 Ag3 111.12(16)
C83 P3 Ag3 121.33(17)
C83 P3 C77 106.3(2)
C89 P3 Ag3 111.34(18)
C89 P3 C77 101.9(2)
C89 P3 C83 102.9(2)
C95 P4 Ag3 115.20(15)
C95 P4 C101 104.2(2)
C95 P4 C107 104.5(2)
C101 P4 Ag3 115.13(16)
C107 P4 Ag3 113.36(16)
C107 P4 C101 103.0(2)
Ag2 C1 Ag1 84.79(17)
C2 C1 Ag1 106.1(4)
C2 C1 Ag2 169.1(4)
C1 C2 C3 177.8(5)
C4 C3 C2 177.4(6)
C3 C4 C5 177.8(6)
C6 C5 C4 120.2(7)
C6 C5 C10 119.8(6)
C10 C5 C4 120.0(6)
C5 C6 H6 120.3
C5 C6 C7 119.4(9)
C7 C6 H6 120.3
C6 C7 H7 120.5
C8 C7 C6 119.1(10)
C8 C7 H7 120.5
C7 C8 H8 119.8
C9 C8 C7 120.4(8)
C9 C8 H8 119.8
C8 C9 H9 119.5
C8 C9 C10 120.9(11)
C10 C9 H9 119.5
C5 C10 H10 119.8
C9 C10 C5 120.3(9)
C9 C10 H10 119.8
Ag4 C11 Ag1 96.9(3)
Ag4' C11 Ag1 103.4(5)
Ag4' C11 Ag4 8.7(3)
C12 C11 Ag1 89.9(5)
C12 C11 Ag4 166.1(5)
C12 C11 Ag4' 157.8(7)
C11 C12 Ag4' 11.1(4)
C11 C12 C13 176.0(7)
C13 C12 Ag4' 165.9(5)
C14 C13 C12 178.0(7)
C13 C14 C15 177.1(8)
C16 C15 C14 121.1(9)
C20 C15 C14 120.3(9)
C20 C15 C16 118.5(10)
C15 C16 H16 119.4
C17 C16 C15 121.2(13)
C17 C16 H16 119.4
C16 C17 H17 120.4
C16 C17 C18 119.2(13)
C18 C17 H17 120.4
C17 C18 H18 119.3
C17 C18 C19 121.5(13)
C19 C18 H18 119.3
C18 C19 H19 121.3
C20 C19 C18 117.5(14)
C20 C19 H19 121.3
C15 C20 H20 119.1
C19 C20 C15 121.8(13)
C19 C20 H20 119.1
Ag2 C21 Ag3 79.85(16)
C22 C21 Ag2 159.0(4)
C22 C21 Ag3 119.4(4)
C21 C22 C23 178.0(6)
C24 C23 C22 178.2(6)
C23 C24 C25 177.2(7)
C26 C25 C24 121.3(6)
C26 C25 C30 118.5(6)
C30 C25 C24 120.1(6)
C25 C26 H26 119.7
C27 C26 C25 120.5(7)
C27 C26 H26 119.7
C26 C27 H27 119.7
C28 C27 C26 120.7(7)
C28 C27 H27 119.7
C27 C28 H28 120.0
C29 C28 C27 120.1(7)
C29 C28 H28 120.0
C28 C29 H29 120.0
C28 C29 C30 120.1(7)
C30 C29 H29 120.0
C25 C30 C29 120.1(7)
C25 C30 H30 119.9
C29 C30 H30 119.9
Ag4 C31 Ag3 82.2(2)
C32 C31 Ag3 110.7(5)
C32 C31 Ag4 163.7(5)
C31 C32 C33 176.8(7)
C34 C33 C32 179.2(8)
C33 C34 C35 176.7(8)
C36 C35 C34 121.7(7)
C36 C35 C40 119.5(8)
C40 C35 C34 118.8(8)
C35 C36 H36 119.8
C37 C36 C35 120.4(8)
C37 C36 H36 119.8
C36 C37 H37 120.6
C38 C37 C36 118.7(9)
C38 C37 H37 120.6
C37 C38 H38 119.5
C37 C38 C39 121.1(10)
C39 C38 H38 119.5
C38 C39 H39 119.7
C40 C39 C38 120.7(9)
C40 C39 H39 119.7
C35 C40 H40 120.2
C39 C40 C35 119.6(8)
C39 C40 H40 120.2
C42 C41 P1 117.0(4)
C46 C41 P1 123.2(4)
C46 C41 C42 119.7(5)
C41 C42 H42 120.3
C41 C42 C43 119.4(6)
C43 C42 H42 120.3
C42 C43 H43 120.0
C44 C43 C42 119.9(7)
C44 C43 H43 120.0
C43 C44 H44 119.3
C45 C44 C43 121.5(6)
C45 C44 H44 119.3
C44 C45 H45 120.4
C44 C45 C46 119.3(7)
C46 C45 H45 120.4
C41 C46 C45 120.2(6)
C41 C46 H46 119.9
C45 C46 H46 119.9
C48 C47 P1 123.1(4)
C48 C47 C52 119.4(5)
C52 C47 P1 117.5(4)
C47 C48 H48 119.9
C47 C48 C49 120.3(5)
C49 C48 H48 119.9
C48 C49 H49 119.7
C50 C49 C48 120.6(5)
C50 C49 H49 119.7
C49 C50 H50 120.4
C49 C50 C51 119.1(5)
C51 C50 H50 120.4
C50 C51 H51 119.7
C52 C51 C50 120.6(5)
C52 C51 H51 119.7
C47 C52 H52 120.0
C51 C52 C47 120.0(5)
C51 C52 H52 120.0
C54 C53 P1 118.3(4)
C58 C53 P1 123.9(4)
C58 C53 C54 117.9(5)
C53 C54 H54 119.2
C55 C54 C53 121.5(5)
C55 C54 H54 119.2
C54 C55 H55 120.2
C56 C55 C54 119.6(6)
C56 C55 H55 120.2
C55 C56 H56 120.1
C55 C56 C57 119.8(6)
C57 C56 H56 120.1
C56 C57 H57 119.7
C56 C57 C58 120.7(6)
C58 C57 H57 119.7
C53 C58 C57 120.4(5)
C53 C58 H58 119.8
C57 C58 H58 119.8
C60 C59 P2 118.1(4)
C60 C59 C64 118.3(5)
C64 C59 P2 123.4(4)
C59 C60 H60 119.6
C59 C60 C61 120.8(6)
C61 C60 H60 119.6
C60 C61 H61 120.1
C62 C61 C60 119.8(6)
C62 C61 H61 120.1
C61 C62 H62 120.2
C63 C62 C61 119.7(6)
C63 C62 H62 120.2
C62 C63 H63 119.5
C62 C63 C64 120.9(6)
C64 C63 H63 119.5
C59 C64 H64 119.8
C63 C64 C59 120.4(6)
C63 C64 H64 119.8
C66 C65 P2 122.9(4)
C66 C65 C70 119.4(5)
C70 C65 P2 117.6(4)
C65 C66 H66 120.1
C65 C66 C67 119.9(6)
C67 C66 H66 120.1
C66 C67 H67 119.9
C68 C67 C66 120.3(7)
C68 C67 H67 119.9
C67 C68 H68 119.9
C67 C68 C69 120.1(6)
C69 C68 H68 119.9
C68 C69 H69 119.9
C68 C69 C70 120.3(6)
C70 C69 H69 119.9
C65 C70 H70 120.0
C69 C70 C65 120.0(6)
C69 C70 H70 120.0
C72 C71 P2 118.2(4)
C72 C71 C76 118.9(5)
C76 C71 P2 122.9(4)
C71 C72 H72 119.4
C73 C72 C71 121.1(5)
C73 C72 H72 119.4
C72 C73 H73 120.1
C72 C73 C74 119.8(5)
C74 C73 H73 120.1
C73 C74 H74 120.0
C75 C74 C73 119.9(5)
C75 C74 H74 120.0
C74 C75 H75 119.6
C74 C75 C76 120.8(5)
C76 C75 H75 119.6
C71 C76 H76 120.3
C75 C76 C71 119.5(5)
C75 C76 H76 120.3
C78 C77 P3 123.7(4)
C78 C77 C82 118.6(5)
C82 C77 P3 117.5(4)
C77 C78 H78 119.9
C77 C78 C79 120.1(5)
C79 C78 H78 119.9
C78 C79 H79 119.7
C80 C79 C78 120.6(6)
C80 C79 H79 119.7
C79 C80 H80 120.2
C81 C80 C79 119.5(6)
C81 C80 H80 120.2
C80 C81 H81 119.7
C80 C81 C82 120.6(5)
C82 C81 H81 119.7
C77 C82 H82 119.7
C81 C82 C77 120.6(5)
C81 C82 H82 119.7
C84 C83 P3 123.4(4)
C84 C83 C88 118.9(5)
C88 C83 P3 117.4(4)
C83 C84 H84 119.3
C83 C84 C85 121.4(6)
C85 C84 H84 119.3
C84 C85 H85 120.6
C86 C85 C84 118.8(6)
C86 C85 H85 120.6
C85 C86 H86 119.6
C87 C86 C85 120.8(6)
C87 C86 H86 119.6
C86 C87 H87 120.2
C86 C87 C88 119.7(6)
C88 C87 H87 120.2
C83 C88 C87 120.5(6)
C83 C88 H88 119.8
C87 C88 H88 119.8
C90 C89 P3 117.2(4)
C90 C89 C94 119.1(5)
C94 C89 P3 123.7(5)
C89 C90 H90 119.8
C89 C90 C91 120.5(6)
C91 C90 H90 119.8
C90 C91 H91 119.8
C92 C91 C90 120.4(7)
C92 C91 H91 119.8
C91 C92 H92 120.2
C91 C92 C93 119.5(6)
C93 C92 H92 120.2
C92 C93 H93 119.6
C92 C93 C94 120.8(7)
C94 C93 H93 119.6
C89 C94 H94 120.2
C93 C94 C89 119.7(7)
C93 C94 H94 120.2
C96 C95 P4 118.0(4)
C100 C95 P4 123.1(4)
C100 C95 C96 118.9(4)
C95 C96 H96 119.8
C97 C96 C95 120.5(5)
C97 C96 H96 119.8
C96 C97 H97 120.0
C98 C97 C96 120.0(5)
C98 C97 H97 120.0
C97 C98 H98 119.9
C97 C98 C99 120.2(5)
C99 C98 H98 119.9
C98 C99 H99 119.8
C98 C99 C100 120.4(5)
C100 C99 H99 119.8
C95 C100 H100 120.0
C99 C100 C95 120.0(5)
C99 C100 H100 120.0
C102 C101 P4 123.7(4)
C106 C101 P4 117.8(4)
C106 C101 C102 118.5(5)
C101 C102 H102 119.9
C103 C102 C101 120.2(6)
C103 C102 H102 119.9
C102 C103 H103 119.7
C104 C103 C102 120.7(5)
C104 C103 H103 119.7
C103 C104 H104 119.9
C103 C104 C105 120.2(5)
C105 C104 H104 119.9
C104 C105 H105 120.0
C104 C105 C106 119.9(6)
C106 C105 H105 120.0
C101 C106 C105 120.4(5)
C101 C106 H106 119.8
C105 C106 H106 119.8
C108 C107 P4 117.1(4)
C112 C107 P4 124.0(4)
C112 C107 C108 118.9(5)
C107 C108 H108 119.9
C109 C108 C107 120.2(6)
C109 C108 H108 119.9
C108 C109 H109 119.3
C108 C109 C110 121.4(6)
C110 C109 H109 119.3
C109 C110 H110 120.5
C109 C110 C111 118.9(6)
C111 C110 H110 120.5
C110 C111 H111 119.9
C110 C111 C112 120.2(6)
C112 C111 H111 119.9
C107 C112 C111 120.5(5)
C107 C112 H112 119.7
C111 C112 H112 119.7
N1 C113 C114 177.8(12)
C113 C114 H11A 109.5
C113 C114 H11B 109.5
C113 C114 H11C 109.5
H11A C114 H11B 109.5
H11A C114 H11C 109.5
H11B C114 H11C 109.5
N2 C115 C116 173.6(17)
C115 C116 H11D 109.5
C115 C116 H11E 109.5
C115 C116 H11F 109.5
H11D C116 H11E 109.5
H11D C116 H11F 109.5
H11E C116 H11F 109.5

loop_
_geom_bond_atom_site_label_1
_geom_bond_atom_site_label_2
_geom_bond_distance
Ag1 Ag2 3.0873(5)
Ag1 Ag4' 3.040(6)
Ag1 P1 2.4929(12)
Ag1 P2 2.4891(13)
Ag1 C1 2.497(5)
Ag1 C11 2.527(6)
Ag2 Ag3 2.9627(5)
Ag2 Ag4 2.9239(7)
Ag2 Ag4' 2.893(6)
Ag2 C1 2.056(5)
Ag2 C21 2.054(5)
Ag3 Ag4 2.9799(7)
Ag3 P3 2.4948(13)
Ag3 P4 2.4949(12)
Ag3 C21 2.527(5)
Ag3 C31 2.471(6)
Ag4 Ag4' 0.894(9)
Ag4 C11 2.064(8)
Ag4 C31 2.032(8)
Ag4' C11 1.202(10)
Ag4' C12 2.360(11)
P1 C41 1.817(5)
P1 C47 1.826(5)
P1 C53 1.820(5)
P2 C59 1.820(5)
P2 C65 1.825(5)
P2 C71 1.825(5)
P3 C77 1.821(5)
P3 C83 1.819(5)
P3 C89 1.818(5)
P4 C95 1.816(5)
P4 C101 1.822(5)
P4 C107 1.819(5)
C1 C2 1.203(7)
C2 C3 1.390(7)
C3 C4 1.194(7)
C4 C5 1.431(8)
C5 C6 1.353(10)
C5 C10 1.387(10)
C6 H6 0.9500
C6 C7 1.417(11)
C7 H7 0.9500
C7 C8 1.387(15)
C8 H8 0.9500
C8 C9 1.332(16)
C9 H9 0.9500
C9 C10 1.370(11)
C10 H10 0.9500
C11 C12 1.202(7)
C12 C13 1.360(10)
C13 C14 1.202(10)
C14 C15 1.419(11)
C15 C16 1.396(12)
C15 C20 1.368(13)
C16 H16 0.9500
C16 C17 1.348(15)
C17 H17 0.9500
C17 C18 1.36(2)
C18 H18 0.9500
C18 C19 1.41(2)
C19 H19 0.9500
C19 C20 1.361(15)
C20 H20 0.9500
C21 C22 1.211(7)
C22 C23 1.371(7)
C23 C24 1.212(8)
C24 C25 1.433(8)
C25 C26 1.385(9)
C25 C30 1.386(9)
C26 H26 0.9500
C26 C27 1.373(10)
C27 H27 0.9500
C27 C28 1.367(12)
C28 H28 0.9500
C28 C29 1.361(11)
C29 H29 0.9500
C29 C30 1.397(9)
C30 H30 0.9500
C31 C32 1.245(10)
C32 C33 1.361(12)
C33 C34 1.194(11)
C34 C35 1.403(12)
C35 C36 1.385(11)
C35 C40 1.392(10)
C36 H36 0.9500
C36 C37 1.380(13)
C37 H37 0.9500
C37 C38 1.369(13)
C38 H38 0.9500
C38 C39 1.374(13)
C39 H39 0.9500
C39 C40 1.351(11)
C40 H40 0.9500
C41 C42 1.387(8)
C41 C46 1.384(8)
C42 H42 0.9500
C42 C43 1.399(9)
C43 H43 0.9500
C43 C44 1.369(11)
C44 H44 0.9500
C44 C45 1.361(11)
C45 H45 0.9500
C45 C46 1.402(8)
C46 H46 0.9500
C47 C48 1.373(7)
C47 C52 1.392(7)
C48 H48 0.9500
C48 C49 1.390(8)
C49 H49 0.9500
C49 C50 1.372(8)
C50 H50 0.9500
C50 C51 1.388(8)
C51 H51 0.9500
C51 C52 1.378(7)
C52 H52 0.9500
C53 C54 1.395(8)
C53 C58 1.382(7)
C54 H54 0.9500
C54 C55 1.379(8)
C55 H55 0.9500
C55 C56 1.371(9)
C56 H56 0.9500
C56 C57 1.373(9)
C57 H57 0.9500
C57 C58 1.386(8)
C58 H58 0.9500
C59 C60 1.375(8)
C59 C64 1.394(7)
C60 H60 0.9500
C60 C61 1.382(8)
C61 H61 0.9500
C61 C62 1.379(9)
C62 H62 0.9500
C62 C63 1.357(9)
C63 H63 0.9500
C63 C64 1.369(8)
C64 H64 0.9500
C65 C66 1.383(8)
C65 C70 1.387(8)
C66 H66 0.9500
C66 C67 1.385(8)
C67 H67 0.9500
C67 C68 1.366(10)
C68 H68 0.9500
C68 C69 1.373(11)
C69 H69 0.9500
C69 C70 1.377(9)
C70 H70 0.9500
C71 C72 1.379(7)
C71 C76 1.394(7)
C72 H72 0.9500
C72 C73 1.376(7)
C73 H73 0.9500
C73 C74 1.381(9)
C74 H74 0.9500
C74 C75 1.364(9)
C75 H75 0.9500
C75 C76 1.392(8)
C76 H76 0.9500
C77 C78 1.382(7)
C77 C82 1.401(7)
C78 H78 0.9500
C78 C79 1.394(9)
C79 H79 0.9500
C79 C80 1.375(10)
C80 H80 0.9500
C80 C81 1.374(9)
C81 H81 0.9500
C81 C82 1.377(8)
C82 H82 0.9500
C83 C84 1.375(7)
C83 C88 1.383(8)
C84 H84 0.9500
C84 C85 1.389(8)
C85 H85 0.9500
C85 C86 1.376(10)
C86 H86 0.9500
C86 C87 1.375(9)
C87 H87 0.9500
C87 C88 1.386(8)
C88 H88 0.9500
C89 C90 1.369(8)
C89 C94 1.380(8)
C90 H90 0.9500
C90 C91 1.383(8)
C91 H91 0.9500
C91 C92 1.353(11)
C92 H92 0.9500
C92 C93 1.370(12)
C93 H93 0.9500
C93 C94 1.377(9)
C94 H94 0.9500
C95 C96 1.392(7)
C95 C100 1.385(7)
C96 H96 0.9500
C96 C97 1.384(7)
C97 H97 0.9500
C97 C98 1.366(8)
C98 H98 0.9500
C98 C99 1.374(8)
C99 H99 0.9500
C99 C100 1.385(8)
C100 H100 0.9500
C101 C102 1.394(7)
C101 C106 1.382(7)
C102 H102 0.9500
C102 C103 1.382(8)
C103 H103 0.9500
C103 C104 1.350(9)
C104 H104 0.9500
C104 C105 1.376(9)
C105 H105 0.9500
C105 C106 1.387(7)
C106 H106 0.9500
C107 C108 1.398(7)
C107 C112 1.373(7)
C108 H108 0.9500
C108 C109 1.365(8)
C109 H109 0.9500
C109 C110 1.372(9)
C110 H110 0.9500
C110 C111 1.387(9)
C111 H111 0.9500
C111 C112 1.387(8)
C112 H112 0.9500
C113 C114 1.428(12)
C113 N1 1.096(12)
C114 H11A 0.9800
C114 H11B 0.9800
C114 H11C 0.9800
C115 C116 1.415(9)
C115 N2 1.041(17)
C116 H11D 0.9800
C116 H11E 0.9800
C116 H11F 0.9800

loop_
_geom_torsion_atom_site_label_1
_geom_torsion_atom_site_label_2
_geom_torsion_atom_site_label_3
_geom_torsion_atom_site_label_4
_geom_torsion
Ag1 Ag4' C11 Ag4 42(2)
Ag1 Ag4' C11 C12 -125(2)
Ag1 P1 C41 C42 -40.4(5)
Ag1 P1 C41 C46 141.5(4)
Ag1 P1 C47 C48 135.1(4)
Ag1 P1 C47 C52 -45.2(4)
Ag1 P1 C53 C54 -44.8(5)
Ag1 P1 C53 C58 137.3(4)
Ag1 P2 C59 C60 -45.9(5)
Ag1 P2 C59 C64 138.8(4)
Ag1 P2 C65 C66 146.5(4)
Ag1 P2 C65 C70 -36.7(5)
Ag1 P2 C71 C72 -42.8(5)
Ag1 P2 C71 C76 137.9(4)
Ag1 C11 C12 Ag4' -127.5(19)
Ag2 Ag4 Ag4' Ag1 57.6(2)
Ag2 Ag4 Ag4' C11 92.9(19)
Ag2 Ag4' C11 Ag1 48.1(3)
Ag2 Ag4' C11 Ag4 90.3(19)
Ag2 Ag4' C11 C12 -77.2(18)
Ag3 Ag4 Ag4' Ag1 109.5(2)
Ag3 Ag4 Ag4' Ag2 51.88(19)
Ag3 Ag4 Ag4' C11 144.8(18)
Ag3 P3 C77 C78 -140.3(5)
Ag3 P3 C77 C82 34.5(4)
Ag3 P3 C83 C84 -157.4(4)
Ag3 P3 C83 C88 28.8(5)
Ag3 P3 C89 C90 43.2(5)
Ag3 P3 C89 C94 -135.6(5)
Ag3 P4 C95 C96 -31.0(5)
Ag3 P4 C95 C100 150.0(4)
Ag3 P4 C101 C102 141.3(4)
Ag3 P4 C101 C106 -37.9(4)
Ag3 P4 C107 C108 -49.6(4)
Ag3 P4 C107 C112 129.5(4)
Ag4 Ag4' C11 Ag1 -42(2)
Ag4 Ag4' C11 C12 -167.5(16)
Ag4 C11 C12 Ag4' -7.8(10)
P1 C41 C42 C43 -178.7(5)
P1 C41 C46 C45 179.1(4)
P1 C47 C48 C49 178.9(4)
P1 C47 C52 C51 -178.4(4)
P1 C53 C54 C55 -175.8(5)
P1 C53 C58 C57 176.1(4)
P2 C59 C60 C61 -176.3(6)
P2 C59 C64 C63 175.0(5)
P2 C65 C66 C67 176.8(5)
P2 C65 C70 C69 -176.2(5)
P2 C71 C72 C73 -177.8(4)
P2 C71 C76 C75 178.8(4)
P3 C77 C78 C79 175.3(5)
P3 C77 C82 C81 -174.5(4)
P3 C83 C84 C85 -174.0(5)
P3 C83 C88 C87 172.9(5)
P3 C89 C90 C91 179.2(4)
P3 C89 C94 C93 -179.3(5)
P4 C95 C96 C97 -178.6(4)
P4 C95 C100 C99 178.9(4)
P4 C101 C102 C103 -177.9(4)
P4 C101 C106 C105 177.9(4)
P4 C107 C108 C109 177.8(4)
P4 C107 C112 C111 -179.3(4)
C4 C5 C6 C7 -177.9(7)
C4 C5 C10 C9 175.6(7)
C5 C6 C7 C8 2.1(13)
C6 C5 C10 C9 -2.7(11)
C6 C7 C8 C9 -2.5(15)
C7 C8 C9 C10 0.2(16)
C8 C9 C10 C5 2.4(15)
C10 C5 C6 C7 0.4(11)
C11 Ag4 Ag4' Ag1 -35.3(18)
C11 Ag4 Ag4' Ag2 -93(2)
C12 Ag4' C11 Ag1 125(2)
C12 Ag4' C11 Ag4 167.5(16)
C14 C15 C16 C17 172.9(9)
C14 C15 C20 C19 -177.0(9)
C15 C16 C17 C18 6.5(17)
C16 C15 C20 C19 1.2(14)
C16 C17 C18 C19 -4(2)
C17 C18 C19 C20 -0.3(19)
C18 C19 C20 C15 1.5(17)
C20 C15 C16 C17 -5.3(13)
C24 C25 C26 C27 -179.3(6)
C24 C25 C30 C29 179.7(6)
C25 C26 C27 C28 0.0(12)
C26 C25 C30 C29 0.2(10)
C26 C27 C28 C29 -0.5(13)
C27 C28 C29 C30 0.8(12)
C28 C29 C30 C25 -0.7(11)
C30 C25 C26 C27 0.1(10)
C31 Ag4 Ag4' Ag1 130.4(15)
C31 Ag4 Ag4' Ag2 72.8(16)
C31 Ag4 Ag4' C11 165.7(12)
C34 C35 C36 C37 -179.4(7)
C34 C35 C40 C39 178.0(7)
C35 C36 C37 C38 1.3(13)
C36 C35 C40 C39 -1.3(11)
C36 C37 C38 C39 -1.1(14)
C37 C38 C39 C40 -0.3(14)
C38 C39 C40 C35 1.5(13)
C40 C35 C36 C37 -0.1(11)
C41 P1 C47 C48 -98.8(5)
C41 P1 C47 C52 81.0(4)
C41 P1 C53 C54 -170.6(4)
C41 P1 C53 C58 11.5(5)
C41 C42 C43 C44 0.8(10)
C42 C41 C46 C45 1.1(8)
C42 C43 C44 C45 -1.7(11)
C43 C44 C45 C46 2.3(10)
C44 C45 C46 C41 -1.9(9)
C46 C41 C42 C43 -0.5(9)
C47 P1 C41 C42 -167.4(4)
C47 P1 C41 C46 14.5(5)
C47 P1 C53 C54 82.3(4)
C47 P1 C53 C58 -95.7(5)
C47 C48 C49 C50 0.3(9)
C48 C47 C52 C51 1.4(7)
C48 C49 C50 C51 -0.3(9)
C49 C50 C51 C52 0.8(8)
C50 C51 C52 C47 -1.4(8)
C52 C47 C48 C49 -0.9(8)
C53 P1 C41 C42 85.5(5)
C53 P1 C41 C46 -92.6(5)
C53 P1 C47 C48 8.8(5)
C53 P1 C47 C52 -171.4(4)
C53 C54 C55 C56 -1.2(10)
C54 C53 C58 C57 -1.8(8)
C54 C55 C56 C57 -0.4(10)
C55 C56 C57 C58 0.8(10)
C56 C57 C58 C53 0.4(9)
C58 C53 C54 C55 2.3(9)
C59 P2 C65 C66 -88.3(5)
C59 P2 C65 C70 88.5(4)
C59 P2 C71 C72 -168.1(4)
C59 P2 C71 C76 12.6(5)
C59 C60 C61 C62 -0.1(11)
C60 C59 C64 C63 -0.3(9)
C60 C61 C62 C63 2.1(12)
C61 C62 C63 C64 -3.2(12)
C62 C63 C64 C59 2.3(11)
C64 C59 C60 C61 -0.8(10)
C65 P2 C59 C60 -171.8(5)
C65 P2 C59 C64 12.9(5)
C65 P2 C71 C72 85.2(4)
C65 P2 C71 C76 -94.2(5)
C65 C66 C67 C68 -1.3(10)
C66 C65 C70 C69 0.7(9)
C66 C67 C68 C69 1.8(11)
C67 C68 C69 C70 -1.1(11)
C68 C69 C70 C65 -0.2(10)
C70 C65 C66 C67 0.0(8)
C71 P2 C59 C60 80.8(5)
C71 P2 C59 C64 -94.5(5)
C71 P2 C65 C66 17.8(5)
C71 P2 C65 C70 -165.4(4)
C71 C72 C73 C74 -1.4(9)
C72 C71 C76 C75 -0.5(8)
C72 C73 C74 C75 0.1(9)
C73 C74 C75 C76 1.0(9)
C74 C75 C76 C71 -0.8(8)
C76 C71 C72 C73 1.6(8)
C77 P3 C83 C84 -29.3(5)
C77 P3 C83 C88 156.9(4)
C77 P3 C89 C90 -75.3(5)
C77 P3 C89 C94 105.9(5)
C77 C78 C79 C80 -2.2(11)
C78 C77 C82 C81 0.5(8)
C78 C79 C80 C81 2.8(12)
C79 C80 C81 C82 -1.7(10)
C80 C81 C82 C77 0.0(9)
C82 C77 C78 C79 0.5(9)
C83 P3 C77 C78 85.8(5)
C83 P3 C77 C82 -99.4(4)
C83 P3 C89 C90 174.7(4)
C83 P3 C89 C94 -4.1(6)
C83 C84 C85 C86 1.3(9)
C84 C83 C88 C87 -1.2(8)
C84 C85 C86 C87 -1.0(10)
C85 C86 C87 C88 -0.5(10)
C86 C87 C88 C83 1.6(9)
C88 C83 C84 C85 -0.2(8)
C89 P3 C77 C78 -21.6(6)
C89 P3 C77 C82 153.1(4)
C89 P3 C83 C84 77.4(5)
C89 P3 C83 C88 -96.5(4)
C89 C90 C91 C92 1.0(9)
C90 C89 C94 C93 1.9(9)
C90 C91 C92 C93 0.0(10)
C91 C92 C93 C94 0.0(12)
C92 C93 C94 C89 -1.0(11)
C94 C89 C90 C91 -1.9(8)
C95 P4 C101 C102 -91.5(5)
C95 P4 C101 C106 89.3(4)
C95 P4 C107 C108 -175.9(4)
C95 P4 C107 C112 3.3(5)
C95 C96 C97 C98 -0.5(8)
C96 C95 C100 C99 -0.2(8)
C96 C97 C98 C99 0.2(9)
C97 C98 C99 C100 0.1(9)
C98 C99 C100 C95 -0.1(9)
C100 C95 C96 C97 0.5(8)
C101 P4 C95 C96 -158.1(4)
C101 P4 C95 C100 22.8(5)
C101 P4 C107 C108 75.4(4)
C101 P4 C107 C112 -105.5(4)
C101 C102 C103 C104 0.7(9)
C102 C101 C106 C105 -1.4(7)
C102 C103 C104 C105 -2.7(10)
C103 C104 C105 C106 2.6(9)
C104 C105 C106 C101 -0.5(8)
C106 C101 C102 C103 1.3(8)
C107 P4 C95 C96 94.1(4)
C107 P4 C95 C100 -85.0(5)
C107 P4 C101 C102 17.4(5)
C107 P4 C101 C106 -161.8(4)
C107 C108 C109 C110 1.4(9)
C108 C107 C112 C111 -0.2(8)
C108 C109 C110 C111 0.0(9)
C109 C110 C111 C112 -1.6(9)
C110 C111 C112 C107 1.6(8)
C112 C107 C108 C109 -1.3(8)
